data_4069546
loop_
_publ_author_name
'Li, Shihui'
'Cui, Dongmei'
'Li, Danfeng'
'Hou, Zhaomin'

_publ_section_title
;
 Highly 3,4-Selective Polymerization of Isoprene with NPN Ligand
 Stabilized Rare-Earth Metal Bis(alkyl)s. Structures and Performances
;
_journal_issue 16
_journal_name_full Organometallics
_journal_page_first 4814
_journal_paper_doi 10.1021/om900261n
_journal_volume 28
_journal_year 2009
_chemical_formula_sum 'C38 H54 Lu N2 O P Si2'
_chemical_formula_weight 816.95
_chemical_name_systematic
; 
 ? 
;
_space_group_IT_number 14
_symmetry_cell_setting monoclinic
_symmetry_space_group_name_Hall '-P 2ybc'
_symmetry_space_group_name_H-M 'P 1 21/c 1'
_atom_sites_solution_hydrogens geom
_atom_sites_solution_primary direct
_atom_sites_solution_secondary difmap
_audit_creation_method SHELXL-97
_cell_angle_alpha 90.00
_cell_angle_beta 98.7090(10)
_cell_angle_gamma 90.00
_cell_formula_units_Z 4
_cell_length_a 12.9796(7)
_cell_length_b 19.1347(10)
_cell_length_c 18.4894(9)
_cell_measurement_temperature 187(2)
_cell_volume 4539.1(4)
_computing_cell_refinement 'Bruker SMART'
_computing_data_collection 'Bruker SMART'
_computing_data_reduction 'Bruker SAINT'
_computing_molecular_graphics 'Bruker SHELXTL'
_computing_publication_material 'Bruker SHELXTL'
_computing_structure_refinement 'SHELXL-97 (Sheldrick, 1997)'
_computing_structure_solution 'SHELXS-97 (Sheldrick, 1990)'
_diffrn_ambient_temperature 187(2)
_diffrn_measured_fraction_theta_full 0.996
_diffrn_measured_fraction_theta_max 0.996
_diffrn_measurement_device_type 'CCD area detector'
_diffrn_measurement_method 'phi and omega scans'
_diffrn_radiation_monochromator graphite
_diffrn_radiation_source 'fine-focus sealed tube'
_diffrn_radiation_type MoK\a
_diffrn_radiation_wavelength 0.71073
_diffrn_reflns_av_R_equivalents 0.0225
_diffrn_reflns_av_sigmaI/netI 0.0268
_diffrn_reflns_limit_h_max 16
_diffrn_reflns_limit_h_min -11
_diffrn_reflns_limit_k_max 23
_diffrn_reflns_limit_k_min -23
_diffrn_reflns_limit_l_max 17
_diffrn_reflns_limit_l_min -22
_diffrn_reflns_number 25103
_diffrn_reflns_theta_full 26.02
_diffrn_reflns_theta_max 26.02
_diffrn_reflns_theta_min 1.54
_exptl_absorpt_coefficient_mu 2.289
_exptl_absorpt_correction_T_max 0.975
_exptl_absorpt_correction_T_min 0.946
_exptl_absorpt_correction_type multi-scan
_exptl_crystal_density_diffrn 1.195
_exptl_crystal_density_method 'not measured'
_exptl_crystal_F_000 1672
_exptl_crystal_size_max 0.211
_exptl_crystal_size_mid 0.170
_exptl_crystal_size_min 0.121
_refine_diff_density_max 1.804
_refine_diff_density_min -0.609
_refine_diff_density_rms 0.169
_refine_ls_extinction_method none
_refine_ls_goodness_of_fit_ref 1.068
_refine_ls_hydrogen_treatment constr
_refine_ls_matrix_type full
_refine_ls_number_parameters 414
_refine_ls_number_reflns 8892
_refine_ls_number_restraints 6
_refine_ls_restrained_S_all 1.071
_refine_ls_R_factor_all 0.0465
_refine_ls_R_factor_gt 0.0389
_refine_ls_shift/su_max 0.002
_refine_ls_shift/su_mean 0.000
_refine_ls_structure_factor_coef Fsqd
_refine_ls_weighting_details 'calc w=1/[\s^2^(Fo^2^)+(0.0884P)^2^+15.4295P] where P=(Fo^2^+2Fc^2^)/3'
_refine_ls_weighting_scheme calc
_refine_ls_wR_factor_gt 0.1427
_refine_ls_wR_factor_ref 0.1505
_reflns_number_gt 7534
_reflns_number_total 8892
_reflns_threshold_expression >2sigma(I)
_cod_data_source_file om900261n_si_002.cif
_cod_data_source_block complex8
_cod_depositor_comments
;
The following automatic conversions were performed:

'_symmetry_cell_setting' value 'Monoclinic' changed to 'monoclinic'
according to /home/saulius/struct/CIF-dictionaries/cif_core.dic
dictionary named 'cif_core.dic' version 2.4.2 from
2011-04-26.

'_exptl_absorpt_correction_type' value 'Multi-scan'
changed to 'multi-scan' according to
/home/saulius/struct/CIF-dictionaries/cif_core.dic dictionary named
'cif_core.dic' version 2.4.2 from 2011-04-26.

Automatic conversion script
Id: cif_fix_values 1715 2011-07-08 13:25:40Z adriana 
;
_cod_original_sg_symbol_H-M P2(1)/c
_cod_database_code 4069546

loop_
_symmetry_equiv_pos_as_xyz
'x, y, z'
'-x, y+1/2, -z+1/2'
'-x, -y, -z'
'x, -y-1/2, z-1/2'

loop_
_atom_site_label
_atom_site_type_symbol
_atom_site_fract_x
_atom_site_fract_y
_atom_site_fract_z
_atom_site_U_iso_or_equiv
_atom_site_adp_type
_atom_site_occupancy
_atom_site_symmetry_multiplicity
_atom_site_calc_flag
_atom_site_refinement_flags
Lu Lu 0.681001(17) 0.764432(13) 0.007391(12) 0.03028(11) Uani 1 1 d .
N2 N 0.8065(3) 0.6864(3) -0.0126(2) 0.0312(10) Uani 1 1 d .
N1 N 0.6806(3) 0.6592(3) 0.0720(2) 0.0312(10) Uani 1 1 d .
O O 0.7670(3) 0.8285(2) -0.0715(2) 0.0444(10) Uani 1 1 d .
P P 0.78216(11) 0.62573(8) 0.04344(8) 0.0290(3) Uani 1 1 d .
Si1 Si 0.41295(16) 0.73371(11) -0.10892(12) 0.0519(5) Uani 1 1 d .
Si2 Si 0.67174(16) 0.93124(10) 0.10351(11) 0.0475(4) Uani 1 1 d .
C1 C 0.6325(4) 0.6280(3) 0.1276(3) 0.0325(12) Uani 1 1 d .
C2 C 0.5560(4) 0.6668(3) 0.1570(3) 0.0357(13) Uani 1 1 d .
C3 C 0.5076(5) 0.6372(4) 0.2123(3) 0.0457(16) Uani 1 1 d .
H3 H 0.4573 0.6627 0.2317 0.055 Uiso 1 1 calc R
C4 C 0.5326(6) 0.5716(4) 0.2387(4) 0.0519(18) Uani 1 1 d .
H4 H 0.5000 0.5533 0.2760 0.062 Uiso 1 1 calc R
C5 C 0.6058(5) 0.5329(4) 0.2102(4) 0.0490(16) Uani 1 1 d .
H5 H 0.6224 0.4881 0.2278 0.059 Uiso 1 1 calc R
C6 C 0.6552(5) 0.5610(3) 0.1548(3) 0.0390(13) Uani 1 1 d .
H6 H 0.7044 0.5343 0.1355 0.047 Uiso 1 1 calc R
C7 C 0.5255(6) 0.7380(4) 0.1279(4) 0.0490(17) Uani 1 1 d .
H7A H 0.4716 0.7564 0.1528 0.073 Uiso 1 1 calc R
H7B H 0.5003 0.7350 0.0764 0.073 Uiso 1 1 calc R
H7C H 0.5850 0.7684 0.1358 0.073 Uiso 1 1 calc R
C8 C 0.8888(4) 0.6142(3) 0.1177(3) 0.0333(12) Uani 1 1 d .
C9 C 0.9343(5) 0.6752(3) 0.1498(3) 0.0408(14) Uani 1 1 d .
H9 H 0.9093 0.7187 0.1327 0.049 Uiso 1 1 calc R
C10 C 1.0163(5) 0.6710(4) 0.2068(4) 0.0483(16) Uani 1 1 d .
H10 H 1.0464 0.7119 0.2276 0.058 Uiso 1 1 calc R
C11 C 1.0539(5) 0.6074(4) 0.2331(3) 0.0463(16) Uani 1 1 d .
H11 H 1.1094 0.6054 0.2713 0.056 Uiso 1 1 calc R
C12 C 1.0099(5) 0.5470(4) 0.2032(3) 0.0460(15) Uani 1 1 d .
H12 H 1.0357 0.5040 0.2212 0.055 Uiso 1 1 calc R
C13 C 0.9256(5) 0.5495(3) 0.1452(3) 0.0384(13) Uani 1 1 d .
H13 H 0.8948 0.5085 0.1256 0.046 Uiso 1 1 calc R
C14 C 0.7587(4) 0.5440(3) -0.0044(3) 0.0331(12) Uani 1 1 d .
C15 C 0.6553(5) 0.5248(3) -0.0285(3) 0.0388(13) Uani 1 1 d .
H15 H 0.6009 0.5497 -0.0132 0.047 Uiso 1 1 calc R
C16 C 0.6345(5) 0.4679(4) -0.0757(4) 0.0466(15) Uani 1 1 d .
H16 H 0.5659 0.4551 -0.0926 0.056 Uiso 1 1 calc R
C17 C 0.7162(6) 0.4302(4) -0.0976(4) 0.0492(16) Uani 1 1 d .
H17 H 0.7021 0.3923 -0.1290 0.059 Uiso 1 1 calc R
C18 C 0.8175(5) 0.4490(4) -0.0727(4) 0.0471(15) Uani 1 1 d .
H18 H 0.8716 0.4233 -0.0873 0.056 Uiso 1 1 calc R
C19 C 0.8402(5) 0.5060(3) -0.0260(3) 0.0403(14) Uani 1 1 d .
H19 H 0.9090 0.5185 -0.0095 0.048 Uiso 1 1 calc R
C20 C 0.8802(4) 0.6754(3) -0.0614(3) 0.0366(13) Uani 1 1 d .
C21 C 0.9866(5) 0.6784(4) -0.0359(4) 0.0495(16) Uani 1 1 d .
H21 H 1.0095 0.6864 0.0136 0.059 Uiso 1 1 calc R
C22 C 1.0591(5) 0.6695(5) -0.0832(5) 0.062(2) Uani 1 1 d .
H22 H 1.1299 0.6716 -0.0652 0.075 Uiso 1 1 calc R
C23 C 1.0268(7) 0.6578(5) -0.1559(5) 0.064(2) Uani 1 1 d .
H23 H 1.0754 0.6521 -0.1876 0.077 Uiso 1 1 calc R
C24 C 0.9214(6) 0.6544(4) -0.1819(4) 0.0543(18) Uani 1 1 d .
H24 H 0.8999 0.6465 -0.2315 0.065 Uiso 1 1 calc R
C25 C 0.8465(5) 0.6625(3) -0.1361(3) 0.0420(14) Uani 1 1 d .
C26 C 0.7325(6) 0.6565(5) -0.1659(4) 0.060(2) Uani 1 1 d .
H26A H 0.7235 0.6562 -0.2184 0.090 Uiso 1 1 calc R
H26B H 0.6958 0.6956 -0.1495 0.090 Uiso 1 1 calc R
H26C H 0.7054 0.6139 -0.1488 0.090 Uiso 1 1 calc R
C27 C 0.5191(5) 0.7886(4) -0.0657(4) 0.0443(14) Uani 1 1 d .
H27A H 0.4855 0.8209 -0.0362 0.053 Uiso 1 1 calc R
H27B H 0.5377 0.8162 -0.1057 0.053 Uiso 1 1 calc R
C28 C 0.4594(8) 0.6802(5) -0.1855(5) 0.080(3) Uani 1 1 d .
H28A H 0.4976 0.7098 -0.2138 0.121 Uiso 1 1 calc R
H28B H 0.4002 0.6609 -0.2165 0.121 Uiso 1 1 calc R
H28C H 0.5037 0.6429 -0.1644 0.121 Uiso 1 1 calc R
C29 C 0.2962(6) 0.7810(5) -0.1557(6) 0.075(3) Uani 1 1 d .
H29A H 0.2639 0.8060 -0.1201 0.112 Uiso 1 1 calc R
H29B H 0.2476 0.7480 -0.1806 0.112 Uiso 1 1 calc R
H29C H 0.3170 0.8134 -0.1904 0.112 Uiso 1 1 calc R
C30 C 0.3730(7) 0.6651(6) -0.0490(7) 0.100(4) Uani 1 1 d .
H30A H 0.4329 0.6384 -0.0284 0.150 Uiso 1 1 calc R
H30B H 0.3232 0.6348 -0.0771 0.150 Uiso 1 1 calc R
H30C H 0.3421 0.6863 -0.0104 0.150 Uiso 1 1 calc R
C31 C 0.7387(5) 0.8461(3) 0.1003(3) 0.0385(13) Uani 1 1 d .
H31A H 0.7366 0.8231 0.1468 0.046 Uiso 1 1 calc R
H31B H 0.8113 0.8560 0.0977 0.046 Uiso 1 1 calc R
C32 C 0.6561(8) 0.9745(5) 0.0107(5) 0.073(2) Uani 1 1 d .
H32A H 0.7235 0.9828 -0.0029 0.109 Uiso 1 1 calc R
H32B H 0.6201 1.0181 0.0127 0.109 Uiso 1 1 calc R
H32C H 0.6166 0.9445 -0.0248 0.109 Uiso 1 1 calc R
C33 C 0.5379(6) 0.9205(4) 0.1291(4) 0.0589(19) Uani 1 1 d .
H33A H 0.4981 0.8890 0.0954 0.088 Uiso 1 1 calc R
H33B H 0.5037 0.9651 0.1271 0.088 Uiso 1 1 calc R
H33C H 0.5436 0.9020 0.1778 0.088 Uiso 1 1 calc R
C34 C 0.7443(8) 0.9945(5) 0.1708(6) 0.090(3) Uani 1 1 d .
H34A H 0.7540 0.9743 0.2188 0.135 Uiso 1 1 calc R
H34B H 0.7050 1.0370 0.1710 0.135 Uiso 1 1 calc R
H34C H 0.8111 1.0046 0.1568 0.135 Uiso 1 1 calc R
C35 C 0.8739(6) 0.8525(4) -0.0503(4) 0.0532(17) Uani 1 1 d .
H35A H 0.9133 0.8194 -0.0173 0.064 Uiso 1 1 calc R
H35B H 0.8752 0.8976 -0.0263 0.064 Uiso 1 1 calc R
C36 C 0.9186(7) 0.8578(6) -0.1205(5) 0.073(3) Uani 1 1 d .
H36A H 0.9671 0.8966 -0.1192 0.087 Uiso 1 1 calc R
H36B H 0.9536 0.8150 -0.1307 0.087 Uiso 1 1 calc R
C37 C 0.8246(9) 0.8700(8) -0.1748(6) 0.108(4) Uani 1 1 d U
H37A H 0.8232 0.9183 -0.1908 0.129 Uiso 1 1 calc R
H37B H 0.8270 0.8404 -0.2171 0.129 Uiso 1 1 calc R
C38 C 0.7329(7) 0.8552(5) -0.1446(4) 0.068(2) Uani 1 1 d .
H38A H 0.6909 0.8206 -0.1741 0.082 Uiso 1 1 calc R
H38B H 0.6917 0.8972 -0.1427 0.082 Uiso 1 1 calc R

loop_
_atom_site_aniso_label
_atom_site_aniso_U_11
_atom_site_aniso_U_22
_atom_site_aniso_U_33
_atom_site_aniso_U_23
_atom_site_aniso_U_13
_atom_site_aniso_U_12
Lu 0.02695(15) 0.03528(17) 0.02735(15) 0.00207(9) 0.00005(10) 0.00203(9)
N2 0.027(2) 0.039(3) 0.028(2) 0.0039(19) 0.0039(18) 0.0011(19)
N1 0.026(2) 0.038(3) 0.030(2) 0.0020(19) 0.0069(18) 0.0011(19)
O 0.043(2) 0.054(3) 0.035(2) 0.012(2) 0.0017(18) -0.002(2)
P 0.0247(7) 0.0337(7) 0.0283(7) 0.0007(5) 0.0026(5) 0.0003(6)
Si1 0.0361(10) 0.0573(12) 0.0572(12) 0.0187(9) -0.0091(9) -0.0088(8)
Si2 0.0520(11) 0.0373(9) 0.0488(10) -0.0033(8) -0.0070(8) 0.0014(8)
C1 0.029(3) 0.043(3) 0.025(3) -0.001(2) 0.001(2) -0.008(2)
C2 0.032(3) 0.045(3) 0.030(3) -0.006(2) 0.007(2) -0.009(3)
C3 0.044(4) 0.059(4) 0.036(3) -0.012(3) 0.011(3) -0.014(3)
C4 0.057(4) 0.066(5) 0.035(3) 0.002(3) 0.014(3) -0.025(4)
C5 0.051(4) 0.048(4) 0.046(4) 0.011(3) 0.002(3) -0.013(3)
C6 0.036(3) 0.042(3) 0.039(3) 0.003(3) 0.004(2) -0.004(3)
C7 0.045(4) 0.056(4) 0.049(4) -0.001(3) 0.017(3) 0.008(3)
C8 0.027(3) 0.041(3) 0.030(3) 0.002(2) 0.002(2) 0.001(2)
C9 0.040(3) 0.039(3) 0.041(3) -0.001(3) -0.003(3) 0.001(3)
C10 0.047(4) 0.052(4) 0.041(4) -0.009(3) -0.006(3) -0.002(3)
C11 0.037(3) 0.062(4) 0.036(3) -0.003(3) -0.006(3) 0.009(3)
C12 0.045(4) 0.052(4) 0.039(3) 0.005(3) 0.000(3) 0.015(3)
C13 0.037(3) 0.040(3) 0.036(3) 0.001(3) 0.001(2) 0.005(3)
C14 0.032(3) 0.035(3) 0.031(3) 0.000(2) 0.001(2) 0.000(2)
C15 0.030(3) 0.047(3) 0.039(3) -0.003(3) 0.004(2) -0.001(3)
C16 0.040(3) 0.053(4) 0.044(4) -0.009(3) 0.001(3) -0.011(3)
C17 0.057(4) 0.048(4) 0.042(4) -0.014(3) 0.009(3) -0.002(3)
C18 0.042(4) 0.053(4) 0.047(4) -0.007(3) 0.011(3) 0.010(3)
C19 0.034(3) 0.046(4) 0.042(3) -0.006(3) 0.006(3) -0.001(3)
C20 0.030(3) 0.039(3) 0.043(3) 0.007(3) 0.012(2) 0.000(2)
C21 0.036(3) 0.063(4) 0.050(4) 0.006(3) 0.009(3) 0.000(3)
C22 0.030(3) 0.081(6) 0.079(6) 0.017(4) 0.022(3) 0.006(3)
C23 0.062(5) 0.068(5) 0.072(5) 0.010(4) 0.040(4) 0.008(4)
C24 0.063(5) 0.057(4) 0.049(4) 0.000(3) 0.028(3) 0.001(4)
C25 0.046(4) 0.044(3) 0.038(3) -0.001(3) 0.013(3) -0.002(3)
C26 0.054(4) 0.085(6) 0.038(4) -0.002(4) 0.002(3) -0.009(4)
C27 0.034(3) 0.052(4) 0.044(4) 0.005(3) -0.002(3) 0.000(3)
C28 0.073(6) 0.077(6) 0.089(7) -0.012(5) 0.004(5) -0.002(5)
C29 0.039(4) 0.082(6) 0.097(7) 0.020(5) -0.010(4) 0.002(4)
C30 0.059(5) 0.106(8) 0.129(9) 0.060(7) -0.003(6) -0.024(6)
C31 0.039(3) 0.039(3) 0.035(3) 0.001(2) 0.000(2) 0.004(3)
C32 0.084(6) 0.057(5) 0.075(6) 0.021(4) 0.009(5) 0.017(5)
C33 0.066(5) 0.050(4) 0.059(5) -0.008(3) 0.006(4) 0.012(4)
C34 0.094(7) 0.054(5) 0.109(8) -0.030(5) -0.027(6) -0.007(5)
C35 0.048(4) 0.056(4) 0.056(4) 0.009(3) 0.009(3) -0.010(3)
C36 0.060(5) 0.100(7) 0.061(5) 0.025(5) 0.019(4) -0.009(5)
C37 0.090(6) 0.153(8) 0.083(6) 0.050(6) 0.027(5) 0.011(6)
C38 0.071(5) 0.091(6) 0.041(4) 0.031(4) 0.004(4) 0.001(5)

loop_
_atom_type_symbol
_atom_type_description
_atom_type_scat_dispersion_real
_atom_type_scat_dispersion_imag
_atom_type_scat_source
C C 0.0033 0.0016 'International Tables Vol C Tables 4.2.6.8 and 6.1.1.4'
H H 0.0000 0.0000 'International Tables Vol C Tables 4.2.6.8 and 6.1.1.4'
N N 0.0061 0.0033 'International Tables Vol C Tables 4.2.6.8 and 6.1.1.4'
O O 0.0106 0.0060 'International Tables Vol C Tables 4.2.6.8 and 6.1.1.4'
Si Si 0.0817 0.0704 'International Tables Vol C Tables 4.2.6.8 and 6.1.1.4'
P P 0.1023 0.0942 'International Tables Vol C Tables 4.2.6.8 and 6.1.1.4'
Lu Lu -0.4720 5.8584 'International Tables Vol C Tables 4.2.6.8 and 6.1.1.4'

loop_
_geom_angle_atom_site_label_1
_geom_angle_atom_site_label_2
_geom_angle_atom_site_label_3
_geom_angle
N2 Lu O 79.65(16)
N2 Lu N1 64.92(16)
O Lu N1 144.51(16)
N2 Lu C31 113.35(19)
O Lu C31 88.74(19)
N1 Lu C31 102.89(19)
N2 Lu C27 129.0(2)
O Lu C27 90.5(2)
N1 Lu C27 112.9(2)
C31 Lu C27 116.3(2)
N2 Lu P 32.32(12)
O Lu P 111.86(12)
N1 Lu P 32.65(11)
C31 Lu P 110.21(15)
C27 Lu P 128.50(18)
C20 N2 P 120.9(4)
C20 N2 Lu 139.7(4)
P N2 Lu 98.8(2)
C1 N1 P 122.7(4)
C1 N1 Lu 140.3(4)
P N1 Lu 96.3(2)
C38 O C35 106.4(5)
C38 O Lu 131.7(4)
C35 O Lu 121.9(4)
N2 P N1 99.9(2)
N2 P C8 111.9(3)
N1 P C8 111.5(3)
N2 P C14 110.1(3)
N1 P C14 114.7(3)
C8 P C14 108.7(3)
N2 P Lu 48.90(17)
N1 P Lu 51.08(17)
C8 P Lu 122.5(2)
C14 P Lu 128.72(19)
C27 Si1 C30 114.3(4)
C27 Si1 C29 115.7(4)
C30 Si1 C29 110.0(4)
C27 Si1 C28 109.3(4)
C30 Si1 C28 102.2(6)
C29 Si1 C28 104.0(5)
C31 Si2 C33 111.6(3)
C31 Si2 C32 110.1(4)
C33 Si2 C32 107.4(4)
C31 Si2 C34 113.4(4)
C33 Si2 C34 107.1(5)
C32 Si2 C34 107.0(5)
C6 C1 C2 117.9(5)
C6 C1 N1 123.9(5)
C2 C1 N1 118.2(5)
C3 C2 C1 119.2(6)
C3 C2 C7 120.6(6)
C1 C2 C7 120.2(5)
C4 C3 C2 121.7(6)
C5 C4 C3 119.9(6)
C4 C5 C6 119.7(7)
C1 C6 C5 121.6(6)
C9 C8 C13 119.1(5)
C9 C8 P 116.4(4)
C13 C8 P 124.5(5)
C10 C9 C8 120.1(6)
C11 C10 C9 120.9(6)
C10 C11 C12 120.2(6)
C11 C12 C13 120.3(6)
C8 C13 C12 119.5(6)
C19 C14 C15 120.5(6)
C19 C14 P 121.0(4)
C15 C14 P 117.9(4)
C16 C15 C14 119.3(6)
C15 C16 C17 120.1(6)
C18 C17 C16 120.1(6)
C17 C18 C19 120.9(6)
C14 C19 C18 119.2(6)
C21 C20 C25 119.0(6)
C21 C20 N2 120.4(6)
C25 C20 N2 120.6(5)
C22 C21 C20 120.9(7)
C23 C22 C21 120.3(7)
C24 C23 C22 119.4(7)
C23 C24 C25 122.0(7)
C24 C25 C20 118.4(6)
C24 C25 C26 120.6(6)
C20 C25 C26 121.0(6)
Si1 C27 Lu 133.4(4)
Si2 C31 Lu 120.5(3)
O C35 C36 105.4(6)
C37 C36 C35 102.2(7)
C38 C37 C36 111.0(8)
C37 C38 O 106.4(7)

loop_
_geom_bond_atom_site_label_1
_geom_bond_atom_site_label_2
_geom_bond_distance
Lu N2 2.281(5)
Lu O 2.316(4)
Lu N1 2.341(5)
Lu C31 2.360(6)
Lu C27 2.365(6)
Lu P 2.9911(15)
N2 C20 1.426(7)
N2 P 1.618(5)
N1 C1 1.415(7)
N1 P 1.624(5)
O C38 1.451(8)
O C35 1.458(8)
P C8 1.809(6)
P C14 1.800(6)
Si1 C27 1.818(7)
Si1 C30 1.842(9)
Si1 C29 1.862(8)
Si1 C28 1.917(10)
Si2 C31 1.851(6)
Si2 C33 1.879(8)
Si2 C32 1.888(8)
Si2 C34 1.883(8)
C1 C6 1.392(9)
C1 C2 1.412(8)
C2 C3 1.399(8)
C2 C7 1.496(9)
C3 C4 1.367(11)
C4 C5 1.371(10)
C5 C6 1.397(9)
C8 C9 1.400(9)
C8 C13 1.394(8)
C9 C10 1.382(9)
C10 C11 1.373(10)
C11 C12 1.369(10)
C12 C13 1.412(8)
C14 C19 1.391(9)
C14 C15 1.397(8)
C15 C16 1.398(9)
C16 C17 1.391(10)
C17 C18 1.373(10)
C18 C19 1.395(9)
C20 C21 1.392(9)
C20 C25 1.406(9)
C21 C22 1.389(10)
C22 C23 1.365(12)
C23 C24 1.382(11)
C24 C25 1.391(9)
C25 C26 1.503(10)
C35 C36 1.503(10)
C36 C37 1.476(13)
C37 C38 1.416(13)
